data_7247534
loop_
_publ_author_name
'Shurikov, Matvey K.'
'Tretyakov, Evgeny V.'
'Petunin, Pavel V.'
'Votkina, Darya E.'
'Romanenko, Galina V.'
'Bogomyakov, Artem S.'
'Burguera, Sergi'
'Frontera, Antonio'
'Kukushkin, Vadim Yu.'
'Postnikov, Pavel S.'

_publ_section_title
;
 Self-assembly of iodoacetylenyl-substituted nitronyl nitroxides via
 halogen bonding
;
_journal_issue 44
_journal_name_full CrystEngComm
_journal_page_first 6152
_journal_page_last 6161
_journal_paper_doi 10.1039/D3CE00735A
_journal_volume 25
_journal_year 2023
_chemical_formula_sum 'C15 H16 I N2 O2'
_chemical_formula_weight 383.20
_space_group_crystal_system monoclinic
_space_group_IT_number 14
_space_group_name_Hall '-P 2ybc'
_space_group_name_H-M_alt 'P 1 21/c 1'
_atom_sites_solution_hydrogens mixed
_audit_creation_method SHELXL-2018/3
_audit_update_record
;
2023-03-13 deposited with the CCDC.	2023-10-19 downloaded from the CCDC.
;
_cell_angle_alpha 90
_cell_angle_beta 105.103(3)
_cell_angle_gamma 90
_cell_formula_units_Z 4
_cell_length_a 8.4502(4)
_cell_length_b 21.4984(12)
_cell_length_c 8.7348(6)
_cell_measurement_reflns_used 1946
_cell_measurement_temperature 296(2)
_cell_measurement_theta_max 20.08
_cell_measurement_theta_min 3.79
_cell_volume 1532.00(16)
_computing_cell_refinement 'Bruker SAINT'
_computing_data_collection 'Bruker APEX2'
_computing_data_reduction 'Bruker SAINT'
_computing_molecular_graphics 'Bruker SHELXTL'
_computing_publication_material 'Bruker SHELXTL'
_computing_structure_refinement 'SHELXL-2018/3 (Sheldrick, 2018)'
_computing_structure_solution 'SHELXS-97 (Sheldrick, 2008)'
_diffrn_ambient_temperature 296(2)
_diffrn_measured_fraction_theta_full 0.994
_diffrn_measured_fraction_theta_max 0.992
_diffrn_measurement_device_type 'Bruker APEX-II CCD'
_diffrn_measurement_method '\f and \w scans'
_diffrn_radiation_type MoK\a
_diffrn_radiation_wavelength 0.71073
_diffrn_reflns_av_R_equivalents 0.0778
_diffrn_reflns_av_unetI/netI 0.0902
_diffrn_reflns_Laue_measured_fraction_full 0.994
_diffrn_reflns_Laue_measured_fraction_max 0.992
_diffrn_reflns_limit_h_max 11
_diffrn_reflns_limit_h_min -11
_diffrn_reflns_limit_k_max 29
_diffrn_reflns_limit_k_min -29
_diffrn_reflns_limit_l_max 11
_diffrn_reflns_limit_l_min -11
_diffrn_reflns_number 14741
_diffrn_reflns_point_group_measured_fraction_full 0.994
_diffrn_reflns_point_group_measured_fraction_max 0.992
_diffrn_reflns_theta_full 25.242
_diffrn_reflns_theta_max 29.025
_diffrn_reflns_theta_min 3.784
_exptl_absorpt_coefficient_mu 2.093
_exptl_absorpt_correction_T_max 0.3595
_exptl_absorpt_correction_T_min 0.2786
_exptl_absorpt_correction_type multi-scan
_exptl_absorpt_process_details sadabs
_exptl_crystal_colour blue
_exptl_crystal_density_diffrn 1.661
_exptl_crystal_description plate
_exptl_crystal_F_000 756
_exptl_crystal_size_max 0.13
_exptl_crystal_size_mid 0.11
_exptl_crystal_size_min 0.01
_refine_diff_density_max 0.456
_refine_diff_density_min -0.722
_refine_diff_density_rms 0.100
_refine_ls_extinction_method none
_refine_ls_goodness_of_fit_ref 0.770
_refine_ls_hydrogen_treatment mixed
_refine_ls_matrix_type full
_refine_ls_number_parameters 233
_refine_ls_number_reflns 4058
_refine_ls_number_restraints 0
_refine_ls_restrained_S_all 0.770
_refine_ls_R_factor_all 0.0822
_refine_ls_R_factor_gt 0.0383
_refine_ls_shift/su_max 0.001
_refine_ls_shift/su_mean 0.000
_refine_ls_structure_factor_coef Fsqd
_refine_ls_weighting_details 'w=1/[\s^2^(Fo^2^)+(0.0164P)^2^] where P=(Fo^2^+2Fc^2^)/3'
_refine_ls_weighting_scheme calc
_refine_ls_wR_factor_gt 0.0570
_refine_ls_wR_factor_ref 0.0659
_reflns_Friedel_coverage 0.000
_reflns_number_gt 2160
_reflns_number_total 4058
_reflns_threshold_expression 'I > 2\s(I)'
_cod_data_source_file d3ce00735a2.cif
_cod_data_source_block 114s
_cod_depositor_comments 'Adding full bibliography for 7247534--7247535.cif.'
_cod_original_sg_symbol_H-M 'P 21/c'
_cod_database_code 7247534
_shelx_shelxl_version_number 2018/3
_shelx_space_group_comment
; 
The symmetry employed for this shelxl refinement is uniquely defined 
by the following loop, which should always be used as a source of 
symmetry information in preference to the above space-group names. 
They are only intended as comments. 
;

loop_
_space_group_symop_operation_xyz
'x, y, z'
'-x, y+1/2, -z+1/2'
'-x, -y, -z'
'x, -y-1/2, z-1/2'

loop_
_atom_site_label
_atom_site_type_symbol
_atom_site_fract_x
_atom_site_fract_y
_atom_site_fract_z
_atom_site_U_iso_or_equiv
_atom_site_adp_type
_atom_site_occupancy
_atom_site_site_symmetry_order
_atom_site_calc_flag
_atom_site_refinement_flags_posn
_atom_site_refinement_flags_adp
_atom_site_refinement_flags_occupancy
_atom_site_disorder_assembly
_atom_site_disorder_group
O1 O 0.8671(3) 0.86494(11) 0.2532(4) 0.0677(9) Uani 1 1 d . . . . .
N2 N 0.9973(3) 0.84098(12) 0.2326(4) 0.0400(7) Uani 1 1 d . . . . .
C3 C 1.1337(4) 0.88111(15) 0.2102(5) 0.0437(10) Uani 1 1 d . . . . .
C4 C 1.1766(9) 0.9278(4) 0.3443(12) 0.093(2) Uani 1 1 d . . . . .
H4A H 1.285(8) 0.943(3) 0.375(7) 0.14(2) Uiso 1 1 d . . . . .
H4B H 1.084(8) 0.947(3) 0.337(7) 0.13(2) Uiso 1 1 d . . . . .
H4C H 1.192(6) 0.904(2) 0.427(6) 0.07(2) Uiso 1 1 d . . . . .
C5 C 1.0677(6) 0.9155(2) 0.0557(7) 0.0972(19) Uani 1 1 d . . . . .
H5A H 1.151458 0.942096 0.035957 0.146 Uiso 1 1 calc R U . . .
H5B H 1.034592 0.886072 -0.029333 0.146 Uiso 1 1 calc R U . . .
H5C H 0.974979 0.940174 0.062319 0.146 Uiso 1 1 calc R U . . .
C6 C 1.2673(4) 0.83268(16) 0.2055(5) 0.0403(9) Uani 1 1 d . . . . .
C7 C 1.3422(9) 0.8375(3) 0.0660(8) 0.0689(15) Uani 1 1 d . . . . .
H7A H 1.396(5) 0.876(2) 0.070(5) 0.080(15) Uiso 1 1 d . . . . .
H7B H 1.426(5) 0.812(2) 0.092(5) 0.071(17) Uiso 1 1 d . . . . .
H7C H 1.257(6) 0.836(2) -0.032(7) 0.10(2) Uiso 1 1 d . . . . .
C8 C 1.4024(6) 0.8280(3) 0.3603(7) 0.0610(13) Uani 1 1 d . . . . .
H8A H 1.468(6) 0.864(2) 0.384(6) 0.096(17) Uiso 1 1 d . . . . .
H8B H 1.365(5) 0.8211(17) 0.450(5) 0.061(14) Uiso 1 1 d . . . . .
H8C H 1.478(5) 0.794(2) 0.362(5) 0.076(14) Uiso 1 1 d . . . . .
N9 N 1.1740(4) 0.77306(13) 0.1915(4) 0.0440(8) Uani 1 1 d . . . . .
O10 O 1.2422(3) 0.72176(12) 0.1721(4) 0.0712(9) Uani 1 1 d . . . . .
C11 C 1.0231(4) 0.77974(14) 0.2147(4) 0.0346(8) Uani 1 1 d . . . . .
C12 C 0.9098(4) 0.72939(14) 0.2214(4) 0.0359(8) Uani 1 1 d . . . . .
C13 C 0.7866(5) 0.73733(18) 0.2978(5) 0.0520(11) Uani 1 1 d . . . . .
H13A H 0.769(4) 0.7745(16) 0.340(4) 0.047(10) Uiso 1 1 d . . . . .
C14 C 0.6810(5) 0.68921(18) 0.3069(6) 0.0567(12) Uani 1 1 d . . . . .
H14A H 0.596(4) 0.6950(14) 0.358(4) 0.046(10) Uiso 1 1 d . . . . .
C15 C 0.6916(4) 0.63258(16) 0.2350(5) 0.0437(9) Uani 1 1 d . . . . .
C16 C 0.5777(5) 0.58398(16) 0.2419(5) 0.0479(10) Uani 1 1 d . . . . .
C17 C 0.4800(5) 0.54500(16) 0.2476(5) 0.0510(10) Uani 1 1 d . . . . .
I18 I 0.31966(3) 0.47758(2) 0.25834(4) 0.05439(11) Uani 1 1 d . . . . .
C19 C 0.8123(5) 0.62493(19) 0.1586(5) 0.0528(12) Uani 1 1 d . . . . .
H19A H 0.818(4) 0.5928(16) 0.109(4) 0.044(11) Uiso 1 1 d . . . . .
C20 C 0.9214(6) 0.67198(19) 0.1522(5) 0.0497(11) Uani 1 1 d . . . . .
H20A H 0.984(4) 0.6656(16) 0.105(4) 0.042(12) Uiso 1 1 d . . . . .

loop_
_atom_site_aniso_label
_atom_site_aniso_U_11
_atom_site_aniso_U_22
_atom_site_aniso_U_33
_atom_site_aniso_U_23
_atom_site_aniso_U_13
_atom_site_aniso_U_12
O1 0.0525(17) 0.0352(14) 0.127(3) -0.0002(16) 0.0441(18) 0.0090(12)
N2 0.0403(17) 0.0318(15) 0.050(2) -0.0023(14) 0.0151(15) -0.0004(14)
C3 0.042(2) 0.0327(19) 0.056(3) -0.0025(19) 0.013(2) -0.0089(16)
C4 0.061(4) 0.074(4) 0.140(8) -0.054(5) 0.015(4) -0.005(3)
C5 0.077(3) 0.099(4) 0.122(5) 0.070(4) 0.037(3) 0.025(3)
C6 0.040(2) 0.0362(19) 0.048(3) -0.0007(17) 0.0174(19) -0.0084(16)
C7 0.078(4) 0.065(4) 0.076(4) -0.006(3) 0.043(4) -0.012(3)
C8 0.051(3) 0.062(3) 0.067(4) 0.002(3) 0.011(3) 0.000(3)
N9 0.0442(18) 0.0341(16) 0.059(2) -0.0056(15) 0.0238(17) -0.0022(14)
O10 0.0589(17) 0.0415(15) 0.127(3) -0.0121(17) 0.0491(18) 0.0019(14)
C11 0.038(2) 0.0307(18) 0.036(2) -0.0020(16) 0.0122(16) -0.0011(15)
C12 0.0339(19) 0.0312(18) 0.042(2) -0.0035(16) 0.0088(17) 0.0001(15)
C13 0.049(2) 0.034(2) 0.079(3) -0.014(2) 0.028(2) -0.0075(19)
C14 0.048(2) 0.042(2) 0.092(4) -0.008(2) 0.040(3) -0.0050(19)
C15 0.039(2) 0.041(2) 0.048(2) 0.004(2) 0.0058(18) -0.0052(18)
C16 0.044(2) 0.038(2) 0.058(3) 0.0038(19) 0.007(2) -0.0035(18)
C17 0.055(2) 0.041(2) 0.057(3) -0.0020(19) 0.016(2) -0.0026(19)
I18 0.05173(16) 0.04092(14) 0.0721(2) 0.00220(15) 0.01890(13) -0.01029(13)
C19 0.066(3) 0.034(2) 0.061(3) -0.016(2) 0.022(2) -0.010(2)
C20 0.056(3) 0.047(2) 0.054(3) -0.009(2) 0.029(2) -0.007(2)

loop_
_atom_type_symbol
_atom_type_description
_atom_type_scat_dispersion_real
_atom_type_scat_dispersion_imag
_atom_type_scat_source
C C 0.0033 0.0016 'International Tables Vol C Tables 4.2.6.8 and 6.1.1.4'
H H 0.0000 0.0000 'International Tables Vol C Tables 4.2.6.8 and 6.1.1.4'
N N 0.0061 0.0033 'International Tables Vol C Tables 4.2.6.8 and 6.1.1.4'
I I -0.4742 1.8119 'International Tables Vol C Tables 4.2.6.8 and 6.1.1.4'
O O 0.0106 0.0060 'International Tables Vol C Tables 4.2.6.8 and 6.1.1.4'

loop_
_geom_angle_atom_site_label_1
_geom_angle_atom_site_label_2
_geom_angle_atom_site_label_3
_geom_angle
_geom_angle_site_symmetry_1
_geom_angle_site_symmetry_3
_geom_angle_publ_flag
O1 N2 C11 125.7(3) . . ?
O1 N2 C3 120.8(3) . . ?
C11 N2 C3 113.3(3) . . ?
N2 C3 C4 108.6(4) . . ?
N2 C3 C5 106.4(3) . . ?
C4 C3 C5 109.0(5) . . ?
N2 C3 C6 102.0(3) . . ?
C4 C3 C6 116.0(4) . . ?
C5 C3 C6 114.1(3) . . ?
C3 C4 H4A 118(4) . . ?
C3 C4 H4B 104(4) . . ?
H4A C4 H4B 130(5) . . ?
C3 C4 H4C 102(3) . . ?
H4A C4 H4C 92(5) . . ?
H4B C4 H4C 106(6) . . ?
C3 C5 H5A 109.5 . . ?
C3 C5 H5B 109.5 . . ?
H5A C5 H5B 109.5 . . ?
C3 C5 H5C 109.5 . . ?
H5A C5 H5C 109.5 . . ?
H5B C5 H5C 109.5 . . ?
N9 C6 C7 108.4(3) . . ?
N9 C6 C8 105.9(3) . . ?
C7 C6 C8 110.1(4) . . ?
N9 C6 C3 101.9(3) . . ?
C7 C6 C3 115.8(4) . . ?
C8 C6 C3 113.8(4) . . ?
C6 C7 H7A 109(3) . . ?
C6 C7 H7B 103(3) . . ?
H7A C7 H7B 101(4) . . ?
C6 C7 H7C 110(3) . . ?
H7A C7 H7C 108(4) . . ?
H7B C7 H7C 125(4) . . ?
C6 C8 H8A 113(3) . . ?
C6 C8 H8B 114(3) . . ?
H8A C8 H8B 105(4) . . ?
C6 C8 H8C 114(3) . . ?
H8A C8 H8C 106(4) . . ?
H8B C8 H8C 103(4) . . ?
O10 N9 C11 126.1(3) . . ?
O10 N9 C6 120.4(3) . . ?
C11 N9 C6 113.3(3) . . ?
N9 C11 N2 108.0(3) . . ?
N9 C11 C12 125.7(3) . . ?
N2 C11 C12 126.3(3) . . ?
C13 C12 C20 117.8(3) . . ?
C13 C12 C11 120.8(3) . . ?
C20 C12 C11 121.4(3) . . ?
C14 C13 C12 120.8(4) . . ?
C14 C13 H13A 117(2) . . ?
C12 C13 H13A 122(2) . . ?
C15 C14 C13 120.9(4) . . ?
C15 C14 H14A 119(2) . . ?
C13 C14 H14A 121(2) . . ?
C19 C15 C14 118.2(4) . . ?
C19 C15 C16 121.9(3) . . ?
C14 C15 C16 119.9(4) . . ?
C17 C16 C15 178.1(4) . . ?
C16 C17 I18 178.5(3) . . ?
C15 C19 C20 121.6(4) . . ?
C15 C19 H19A 121(2) . . ?
C20 C19 H19A 117(3) . . ?
C19 C20 C12 120.7(4) . . ?
C19 C20 H20A 117(3) . . ?
C12 C20 H20A 122(3) . . ?

loop_
_geom_bond_atom_site_label_1
_geom_bond_atom_site_label_2
_geom_bond_distance
_geom_bond_site_symmetry_2
_geom_bond_publ_flag
O1 N2 1.269(3) . ?
N2 C11 1.350(4) . ?
N2 C3 1.493(4) . ?
C3 C4 1.513(7) . ?
C3 C5 1.512(5) . ?
C3 C6 1.544(5) . ?
C4 H4A 0.95(6) . ?
C4 H4B 0.88(6) . ?
C4 H4C 0.86(4) . ?
C5 H5A 0.9600 . ?
C5 H5B 0.9600 . ?
C5 H5C 0.9600 . ?
C6 N9 1.493(4) . ?
C6 C7 1.516(6) . ?
C6 C8 1.528(6) . ?
C7 H7A 0.94(5) . ?
C7 H7B 0.88(4) . ?
C7 H7C 0.96(5) . ?
C8 H8A 0.94(5) . ?
C8 H8B 0.93(4) . ?
C8 H8C 0.97(4) . ?
N9 O10 1.276(3) . ?
N9 C11 1.349(4) . ?
C11 C12 1.456(4) . ?
C12 C13 1.386(5) . ?
C12 C20 1.389(5) . ?
C13 C14 1.382(5) . ?
C13 H13A 0.91(3) . ?
C14 C15 1.383(5) . ?
C14 H14A 0.95(4) . ?
C15 C19 1.366(5) . ?
C15 C16 1.433(5) . ?
C16 C17 1.187(4) . ?
C17 I18 2.003(4) . ?
C19 C20 1.380(5) . ?
C19 H19A 0.82(3) . ?
C20 H20A 0.77(3) . ?
